data_4320122
loop_
_publ_author_name
'Takumi Konno'
'Yuichi Shimazaki'
'Masayuki Kawai'
'Masakazu Hirotsu'

_publ_contact_author
;
Takumi Konno
Department of Chemistry, Graduate School of Science, Osaka 
University, Toyonaka, Osaka 560-0043, Japan
;
_publ_contact_author_email ' konno@ch.wani.osaka-u.ac.jp'
_publ_contact_author_fax '+ 81-6-6850-5785'
_publ_contact_author_phone '+ 81-6-6850-5765'
_publ_section_title
;
 Synthesis, Characterization, and Stereochemistry of Oxorhenium(V)
 Complexes with 2-Aminoethanethiolate
;
_journal_name_full 'Inorganic Chemistry'
_journal_page_first 4250
_journal_page_last 4256
_journal_paper_doi 10.1021/ic010326o
_journal_volume 40
_journal_year 2001
_chemical_formula_moiety 'C4 H12 Cl N2 O S2 Re '
_chemical_formula_sum 'C4 H12 Cl N2 O Re S2'
_chemical_formula_weight 389.93
_space_group_IT_number 14
_symmetry_cell_setting monoclinic
_symmetry_Int_Tables_number 14
_symmetry_space_group_name_Hall '-P 2ybc'
_symmetry_space_group_name_H-M 'P 1 21/c 1'
_cell_angle_alpha 90
_cell_angle_beta 91.729(8)
_cell_angle_gamma 90
_cell_formula_units_Z 4
_cell_length_a 6.839(1)
_cell_length_b 10.0704(6)
_cell_length_c 14.1075(8)
_cell_measurement_reflns_used 25
_cell_measurement_temperature 291.2
_cell_measurement_theta_max 15.0
_cell_measurement_theta_min 14.7
_cell_volume 971.16(16)
_computing_cell_refinement 'Rigaku/AFC Diffractometer Control'
_computing_data_collection 'Rigaku/AFC Diffractometer Control'
_computing_data_reduction teXsan
_computing_publication_material teXsan
_computing_structure_refinement teXsan
_computing_structure_solution 'Direct Method (SIR92)'
_diffrn_ambient_temperature 291.2
_diffrn_measurement_device 'Rigaku AFC7S'
_diffrn_measurement_method \w-2\q
_diffrn_orient_matrix_UB_11 0.05369
_diffrn_orient_matrix_UB_12 -0.01967
_diffrn_orient_matrix_UB_13 0.06521
_diffrn_orient_matrix_UB_21 -0.00260
_diffrn_orient_matrix_UB_22 0.09686
_diffrn_orient_matrix_UB_23 0.01554
_diffrn_orient_matrix_UB_31 -0.13605
_diffrn_orient_matrix_UB_32 -0.00961
_diffrn_orient_matrix_UB_33 0.02314
_diffrn_radiation_detector 'scintillation counter'
_diffrn_radiation_monochromator graphite
_diffrn_radiation_source 'Rigaku sealed tube'
_diffrn_radiation_type 'Mo K\a'
_diffrn_radiation_wavelength 0.7107
_diffrn_reflns_av_R_equivalents 0.019
_diffrn_reflns_av_sigmaI/netI 0.048
_diffrn_reflns_limit_h_max 8
_diffrn_reflns_limit_h_min 0
_diffrn_reflns_limit_k_max 13
_diffrn_reflns_limit_k_min 0
_diffrn_reflns_limit_l_max 18
_diffrn_reflns_limit_l_min -18
_diffrn_reflns_number 2548
_diffrn_reflns_reduction_process 'Lp corrections applied'
_diffrn_reflns_theta_max 27.49
_diffrn_reflns_theta_min 2.02
_diffrn_standards_decay_% 0.00
_diffrn_standards_interval_count 150
_diffrn_standards_number 3
_exptl_absorpt_coefficient_mu 13.171
_exptl_absorpt_correction_T_max 1.000
_exptl_absorpt_correction_T_min 0.479
_exptl_absorpt_correction_type '\y scans(North,Phillips & Mathews,1968)'
_exptl_crystal_colour brown
_exptl_crystal_density_diffrn 2.667
_exptl_crystal_density_meas ?
_exptl_crystal_description polyhedral
_exptl_crystal_F_000 728.00
_exptl_crystal_size_max 0.25
_exptl_crystal_size_mid 0.16
_exptl_crystal_size_min 0.10
_refine_diff_density_max 3.08
_refine_diff_density_min -0.76
_refine_ls_extinction_coef 0.0017(2)
_refine_ls_extinction_method 'Zachariasen(1967) type 2 Gaussian isotropic'
_refine_ls_goodness_of_fit_obs 1.525
_refine_ls_hydrogen_treatment refall
_refine_ls_matrix_type full
_refine_ls_number_constraints 0
_refine_ls_number_parameters 149
_refine_ls_number_reflns 1879
_refine_ls_number_restraints 0
_refine_ls_R_factor_obs 0.0263
_refine_ls_shift/esd_max 0.0100
_refine_ls_shift/esd_mean 0.0000
_refine_ls_structure_factor_coef F
_refine_ls_weighting_details 'w = 1/[\s^2^(Fo) + 0.00002|Fo|^2^]'
_refine_ls_weighting_scheme calc
_refine_ls_wR_factor_obs 0.0253
_reflns_number_observed 1879
_reflns_number_total 2358
_reflns_observed_criterion >2.0sigma(I)
_cod_data_source_file ic010326o_3.cif
_cod_data_source_block 4
_cod_depositor_comments
;
The following automatic conversions were performed:

'_exptl_crystal_density_meas' value 'not measured' was changed to '?'
- the value is perceived as not measured.

Automatic conversion script
Id: cif_fix_values 3008 2015-01-20 13:52:24Z robertas 

The following automatic conversions were performed:

'_refine_ls_weighting_scheme' value 'w = 1/[\s^2^(Fo) +
0.00002|Fo|^2^]' was changed to 'calc'. New tag
'_refine_ls_weighting_details' was created. The value of the new tag
was set to 'w = 1/[\s^2^(Fo) + 0.00002|Fo|^2^]'.

Automatic conversion script
Id: cif_fix_values 3143 2015-03-26 13:38:13Z robertas 
;
_cod_original_cell_volume 971.2(2)
_cod_original_sg_symbol_H-M 'P 21/c '
_cod_original_formula_sum 'C4 H12 Cl N2 O S2 Re '
_cod_database_code 4320122

loop_
_symmetry_equiv_pos_as_xyz
x,y,z
-x,1/2+y,1/2-z
-x,-y,-z
x,1/2-y,1/2+z

loop_
_atom_site_aniso_label
_atom_site_aniso_U_11
_atom_site_aniso_U_22
_atom_site_aniso_U_33
_atom_site_aniso_U_12
_atom_site_aniso_U_13
_atom_site_aniso_U_23
Re 0.0287(1) 0.0238(1) 0.0282(1) -0.00052(10) -0.0035(1) 0.00371(10)
Cl1 0.0295(8) 0.0382(8) 0.0344(8) 0.0007(6) -0.0067(7) -0.0048(6)
S1 0.0284(9) 0.0325(8) 0.046(1) 0.0062(7) 0.0004(8) 0.0041(7)
S2 0.0388(9) 0.0295(8) 0.0357(9) -0.0013(7) -0.0015(8) 0.0100(7)
O1 0.046(3) 0.037(2) 0.036(3) -0.015(2) -0.006(2) 0.002(2)
N1 0.035(3) 0.031(3) 0.037(3) -0.003(2) -0.006(3) 0.010(2)
N2 0.042(4) 0.028(3) 0.032(3) 0.004(2) -0.002(3) 0.000(2)
C1 0.035(4) 0.047(4) 0.038(4) 0.003(3) 0.002(3) -0.007(3)
C2 0.033(4) 0.049(4) 0.036(4) -0.004(3) 0.002(3) 0.002(3)
C3 0.038(4) 0.038(4) 0.035(4) -0.006(3) 0.005(3) 0.001(3)
C4 0.050(5) 0.040(4) 0.032(4) 0.007(3) 0.003(4) -0.008(3)

loop_
_atom_site_label
_atom_site_fract_x
_atom_site_fract_y
_atom_site_fract_z
_atom_site_U_iso_or_equiv
_atom_site_thermal_displace_type
_atom_site_calc_flag
_atom_site_calc_attached_atom
_atom_site_occupancy
_atom_site_refinement_flags
Re 0.80235(4) 0.22752(2) 0.19004(2) 0.02695(7) Uani d . 1.00 .
Cl1 1.0770(2) 0.3009(1) 0.3098(1) 0.0342(4) Uani d . 1.00 .
S1 0.6124(2) 0.3862(2) 0.2589(1) 0.0358(5) Uani d . 1.00 .
S2 0.9284(3) 0.3796(1) 0.0869(1) 0.0347(4) Uani d . 1.00 .
O1 0.6504(7) 0.1312(4) 0.1235(3) 0.040(1) Uani d . 1.00 .
N1 0.7376(9) 0.1143(5) 0.3181(4) 0.034(2) Uani d . 1.00 .
N2 1.0547(9) 0.1103(5) 0.1507(4) 0.034(2) Uani d . 1.00 .
C1 0.582(1) 0.3161(7) 0.3772(5) 0.040(2) Uani d . 1.00 .
C2 0.572(1) 0.1667(7) 0.3720(5) 0.039(2) Uani d . 1.00 .
C3 1.159(1) 0.3002(6) 0.0564(5) 0.037(2) Uani d . 1.00 .
C4 1.138(1) 0.1512(7) 0.0594(5) 0.040(2) Uani d . 1.00 .
H1 0.450(8) 0.364(5) 0.403(4) 0.02(1) Uiso calc . 1.00 .
H2 0.700(8) 0.341(5) 0.420(4) 0.02(1) Uiso calc . 1.00 .
H3 0.458(9) 0.136(5) 0.343(4) 0.02(1) Uiso calc . 1.00 .
H4 0.56(1) 0.121(6) 0.439(5) 0.05(2) Uiso calc . 1.00 .
H5 0.71(1) 0.026(7) 0.305(5) 0.05(2) Uiso calc . 1.00 .
H6 0.84(1) 0.114(6) 0.354(5) 0.04(2) Uiso calc . 1.00 .
H7 1.19(1) 0.326(6) -0.014(5) 0.05(2) Uiso calc . 1.00 .
H8 1.269(9) 0.324(5) 0.096(4) 0.02(1) Uiso calc . 1.00 .
H9 1.05(1) 0.122(7) 0.012(6) 0.06(2) Uiso calc . 1.00 .
H10 1.25(1) 0.098(6) 0.040(5) 0.05(2) Uiso calc . 1.00 .
H11 1.01(1) 0.010(9) 0.150(7) 0.12(3) Uiso calc . 1.00 .
H12 1.130(8) 0.112(5) 0.188(4) 0.01(1) Uiso calc . 1.00 .

loop_
_atom_type_symbol
_atom_type_oxidation_number
_atom_type_number_in_cell
_atom_type_scat_dispersion_real
_atom_type_scat_dispersion_imag
_atom_type_scat_source
C 0 16 0.003 0.002
;International Tables for Crystallography
(1992, Vol. C, Tables 4.2.6.8 and 6.1.1.1)
;
H 0 48 0.000 0.000
;International Tables for Crystallography
(1992, Vol. C, Table 6.1.1.2)
;
Cl 0 4 0.148 0.159
;International Tables for Crystallography
(1992, Vol. C, Tables 4.2.6.8 and 6.1.1.1)
;
N 0 8 0.006 0.003
;International Tables for Crystallography
(1992, Vol. C, Tables 4.2.6.8 and 6.1.1.1)
;
O 0 4 0.011 0.006
;International Tables for Crystallography
(1992, Vol. C, Tables 4.2.6.8 and 6.1.1.1)
;
Re 0 4 -1.018 7.231
;International Tables for Crystallography
(1992, Vol. C, Tables 4.2.6.8 and 6.1.1.1)
;
S 0 8 0.125 0.123
;International Tables for Crystallography
(1992, Vol. C, Tables 4.2.6.8 and 6.1.1.1)
;

loop_
_geom_angle_atom_site_label_1
_geom_angle_atom_site_label_2
_geom_angle_atom_site_label_3
_geom_angle
_geom_angle_site_symmetry_1
_geom_angle_site_symmetry_2
_geom_angle_site_symmetry_3
_geom_angle_publ_flag
CL1 RE S1 86.20(6) 1_555 1_555 1_555 yes
CL1 RE S2 86.82(6) 1_555 1_555 1_555 yes
CL1 RE O1 161.4(2) 1_555 1_555 1_555 yes
CL1 RE N1 76.8(2) 1_555 1_555 1_555 yes
CL1 RE N2 75.9(2) 1_555 1_555 1_555 yes
S1 RE S2 91.84(6) 1_555 1_555 1_555 yes
S1 RE O1 106.8(2) 1_555 1_555 1_555 yes
S1 RE N1 83.2(2) 1_555 1_555 1_555 yes
S1 RE N2 161.7(2) 1_555 1_555 1_555 yes
S2 RE O1 105.5(2) 1_555 1_555 1_555 yes
S2 RE N1 163.2(2) 1_555 1_555 1_555 yes
S2 RE N2 83.4(2) 1_555 1_555 1_555 yes
O1 RE N1 91.3(2) 1_555 1_555 1_555 yes
O1 RE N2 91.5(2) 1_555 1_555 1_555 yes
N1 RE N2 96.3(2) 1_555 1_555 1_555 yes
RE S1 C1 101.5(2) 1_555 1_555 1_555 yes
RE S2 C3 101.5(2) 1_555 1_555 1_555 yes
RE N1 C2 114.5(4) 1_555 1_555 1_555 yes
RE N1 H5 112(4) 1_555 1_555 1_555 no
RE N1 H6 108(4) 1_555 1_555 1_555 no
C2 N1 H5 107(4) 1_555 1_555 1_555 no
C2 N1 H6 108(4) 1_555 1_555 1_555 no
H5 N1 H6 105(5) 1_555 1_555 1_555 no
RE N2 C4 113.5(4) 1_555 1_555 1_555 yes
RE N2 H11 105(5) 1_555 1_555 1_555 no
RE N2 H12 110(4) 1_555 1_555 1_555 no
C4 N2 H11 112(5) 1_555 1_555 1_555 no
C4 N2 H12 110(4) 1_555 1_555 1_555 no
H11 N2 H12 103(6) 1_555 1_555 1_555 no
S1 C1 C2 110.3(5) 1_555 1_555 1_555 yes
S1 C1 H1 104(3) 1_555 1_555 1_555 no
S1 C1 H2 109(2) 1_555 1_555 1_555 no
C2 C1 H1 114(2) 1_555 1_555 1_555 no
C2 C1 H2 107(2) 1_555 1_555 1_555 no
H1 C1 H2 110(3) 1_555 1_555 1_555 no
N1 C2 C1 110.4(6) 1_555 1_555 1_555 yes
N1 C2 H3 107(3) 1_555 1_555 1_555 no
N1 C2 H4 113(3) 1_555 1_555 1_555 no
C1 C2 H3 112(3) 1_555 1_555 1_555 no
C1 C2 H4 113(3) 1_555 1_555 1_555 no
H3 C2 H4 99(4) 1_555 1_555 1_555 no
S2 C3 C4 110.3(5) 1_555 1_555 1_555 yes
S2 C3 H7 107(3) 1_555 1_555 1_555 no
S2 C3 H8 114(3) 1_555 1_555 1_555 no
C4 C3 H7 106(3) 1_555 1_555 1_555 no
C4 C3 H8 107(3) 1_555 1_555 1_555 no
H7 C3 H8 109(4) 1_555 1_555 1_555 no
N2 C4 C3 109.8(6) 1_555 1_555 1_555 yes
N2 C4 H9 107(5) 1_555 1_555 1_555 no
N2 C4 H10 114(4) 1_555 1_555 1_555 no
C3 C4 H9 111(4) 1_555 1_555 1_555 no
C3 C4 H10 117(4) 1_555 1_555 1_555 no
H9 C4 H10 95(5) 1_555 1_555 1_555 no

loop_
_geom_bond_atom_site_label_1
_geom_bond_atom_site_label_2
_geom_bond_distance
_geom_bond_site_symmetry_1
_geom_bond_site_symmetry_2
_geom_bond_publ_flag
RE CL1 2.595(2) 1_555 1_555 yes
RE S1 2.294(2) 1_555 1_555 yes
RE S2 2.298(2) 1_555 1_555 yes
RE O1 1.686(4) 1_555 1_555 yes
RE N1 2.193(6) 1_555 1_555 yes
RE N2 2.176(6) 1_555 1_555 yes
S1 C1 1.829(7) 1_555 1_555 yes
S2 C3 1.829(7) 1_555 1_555 yes
N1 C2 1.480(9) 1_555 1_555 yes
N2 C4 1.482(9) 1_555 1_555 yes
C1 C2 1.508(10) 1_555 1_555 yes
C3 C4 1.508(9) 1_555 1_555 yes
